data_7223688
loop_
_publ_author_name
'Poll, W.'
'Lohmeyer, M.'
'Mootz, D.'

_publ_section_title
;
 Zum System Wasser-Fluorwasserstoff: Phasenverhalten und Kristallstruktur
 von 2D2O3DF, einer deuterierten Verbindung ohne protoniertes Analogon
;
_journal_name_full
;
Zeitschrift fuer Naturforschung, Teil B. Anorganische Chemie, Organische 
Chemie (42,1987-)
;
_journal_page_first 1359
_journal_page_last 1364
_journal_volume 44
_journal_year 1989
_chemical_formula_sum 'D4 F2 O'
_chemical_name_systematic 'D2 O (D F)2'
_space_group_IT_number 14
_symmetry_space_group_name_Hall '-P 2ybc'
_symmetry_space_group_name_H-M 'P 1 21/c 1'
_cell_angle_alpha 90
_cell_angle_beta 96.8
_cell_angle_gamma 90
_cell_formula_units_Z 4
_cell_length_a 3.471
_cell_length_b 6.009
_cell_length_c 11.37
_cell_volume 235.479
_citation_journal_id_ASTM ZNBSEN
_cod_data_source_file Poll_ZNBSEN_1989_1983.cif
_cod_data_source_block D4F2O1
_cod_original_cell_volume 235.4786
_cod_original_formula_sum 'D4 F2 O1'
_cod_database_code 7223688

loop_
_symmetry_equiv_pos_as_xyz
x,y,z
-x,y+1/2,-z+1/2
-x,-y,-z
x,-y-1/2,z-1/2

loop_
_atom_site_label
_atom_site_type_symbol
_atom_site_fract_x
_atom_site_fract_y
_atom_site_fract_z
_atom_site_occupancy
_atom_site_U_iso_or_equiv
D1 D+1 0.047 0.339 0.392 1 0.0
D2 D+1 0.317 0.309 0.073 1 0.0
O1 O-2 0.46235 0.33776 0.13028 1 0.0
D4 D+1 0.35 0.397 0.189 1 0.0
F2 F-1 0.1956 0.49435 0.30473 1 0.0
D3 D+1 0.579 0.208 0.154 1 0.0
F1 F-1 -0.02885 0.25157 0.44611 1 0.0
